data_7131707
loop_
_publ_author_name
'Adorinni, Simone'
'Goti, Giulio'
'Rizzo, Lorenzo'
'Grassi, Federica'
'Kralj, Slavko'
'Matroodi, Fatima'
'Natali, Mirco'
'De Zorzi, Rita'
'Marchesan, Silvia'
'Dell'Amico, Luca'

_publ_section_title
;
 Self-assembly of benzophenone-diphenylalanine conjugate into a
 nanostructured photocatalyst.
;
_journal_issue 49
_journal_name_full 'Chemical communications (Cambridge, England)'
_journal_page_first 7619
_journal_page_last 7622
_journal_paper_doi 10.1039/d3cc01673k
_journal_volume 59
_journal_year 2023
_chemical_absolute_configuration syn
_chemical_compound_source synthesis
_chemical_formula_moiety 'C32 H28 N2 O5'
_chemical_formula_sum 'C32 H28 N2 O5'
_chemical_formula_weight 520.56
_space_group_IT_number 19
_space_group_name_Hall 'P 2ac 2ab'
_space_group_name_H-M_alt 'P 21 21 21'
_symmetry_cell_setting orthorhombic
_symmetry_Int_Tables_number 19
_symmetry_space_group_name_Hall 'P 2ac 2ab'
_symmetry_space_group_name_H-M 'P 21 21 21'
_atom_sites_solution_hydrogens geom
_atom_sites_solution_primary dual
_atom_sites_solution_secondary dual
_audit_conform_dict_location ftp://ftp.iucr.org/pub/cif_core.dic
_audit_conform_dict_name cif_core.dic
_audit_conform_dict_version 2.4.5
_audit_creation_date 2023-03-20T09:42:48-00:00
_audit_creation_method 'WinGX routine CIF_UPDATE'
_audit_update_record
;
2023-03-20 deposited with the CCDC.	2023-05-25 downloaded from the CCDC.
;
_cell_angle_alpha 90
_cell_angle_beta 90
_cell_angle_gamma 90
_cell_formula_units_Z 4
_cell_length_a 4.9250(10)
_cell_length_b 21.683(4)
_cell_length_c 24.350(5)
_cell_measurement_reflns_used 11998
_cell_measurement_temperature 100(2)
_cell_measurement_theta_max 25.905
_cell_measurement_theta_min 1.85
_cell_measurement_wavelength 0.7
_cell_volume 2600.3(9)
_computing_cell_refinement 'XDS (Kabsch, 2010)'
_computing_data_collection 'Elettra XRD1 Data Collection SW'
_computing_data_reduction 'XDS (Kabsch, 2010)'
_computing_molecular_graphics 'ORTEP-3 for Windows (Farrugia, 2012)'
_computing_publication_material 'WinGX publication routines (Farrugia, 2012)'
_computing_structure_refinement 'SHELXL-2018/3 (Sheldrick, 2018)'
_computing_structure_solution 'SHELXT-2018/2 (Sheldrick, 2015)'
_diffrn_ambient_temperature 100(2)
_diffrn_detector 'Pilatus 2M detector'
_diffrn_measured_fraction_theta_full 0.967
_diffrn_measured_fraction_theta_max 0.958
_diffrn_measurement_device 'Huber 4-circles kappa goniometer'
_diffrn_measurement_device_type 'Single axis'
_diffrn_measurement_method 'Rotating crystal'
_diffrn_radiation_monochromator Si(111)
_diffrn_radiation_probe x-ray
_diffrn_radiation_type Synchrotron
_diffrn_radiation_wavelength 0.7
_diffrn_reflns_av_R_equivalents 0.1323
_diffrn_reflns_av_unetI/netI 0.1442
_diffrn_reflns_Laue_measured_fraction_full 0.967
_diffrn_reflns_Laue_measured_fraction_max 0.958
_diffrn_reflns_limit_h_max 5
_diffrn_reflns_limit_h_min -5
_diffrn_reflns_limit_k_max 25
_diffrn_reflns_limit_k_min -27
_diffrn_reflns_limit_l_max 30
_diffrn_reflns_limit_l_min -30
_diffrn_reflns_number 11998
_diffrn_reflns_point_group_measured_fraction_full 0.947
_diffrn_reflns_point_group_measured_fraction_max 0.941
_diffrn_reflns_theta_full 24.835
_diffrn_reflns_theta_max 25.905
_diffrn_reflns_theta_min 1.85
_diffrn_source 'Elettra BL XRD1'
_diffrn_source_type Synchrotron
_diffrn_standards_number 0
_exptl_absorpt_coefficient_mu 0.086
_exptl_absorpt_correction_type none
_exptl_crystal_colour colorless
_exptl_crystal_density_diffrn 1.33
_exptl_crystal_density_method 'not measured'
_exptl_crystal_description stick
_exptl_crystal_F_000 1096
_exptl_crystal_recrystallization_method 'Re-crystallisation from solvent'
_exptl_crystal_size_max 0.5
_exptl_crystal_size_mid 0.3
_exptl_crystal_size_min 0.2
_refine_diff_density_max 0.29
_refine_diff_density_min -0.304
_refine_diff_density_rms 0.074
_refine_ls_abs_structure_details
;
 Flack x determined using 724 quotients [(I+)-(I-)]/[(I+)+(I-)]
 (Parsons, Flack and Wagner, Acta Cryst. B69 (2013) 249-259).
;
_refine_ls_abs_structure_Flack -3.9(10)
_refine_ls_extinction_method none
_refine_ls_goodness_of_fit_ref 0.963
_refine_ls_hydrogen_treatment constr
_refine_ls_matrix_type full
_refine_ls_number_constraints 0
_refine_ls_number_parameters 353
_refine_ls_number_reflns 4974
_refine_ls_number_restraints 0
_refine_ls_restrained_S_all 0.963
_refine_ls_R_factor_all 0.1538
_refine_ls_R_factor_gt 0.0749
_refine_ls_shift/su_max 0
_refine_ls_shift/su_mean 0
_refine_ls_structure_factor_coef Fsqd
_refine_ls_weighting_details 'w=1/[\s^2^(Fo^2^)+(0.1178P)^2^] where P=(Fo^2^+2Fc^2^)/3'
_refine_ls_weighting_scheme calc
_refine_ls_wR_factor_gt 0.1767
_refine_ls_wR_factor_ref 0.2266
_reflns_Friedel_coverage 0.68
_reflns_Friedel_fraction_full 0.919
_reflns_Friedel_fraction_max 0.917
_reflns_number_gt 2669
_reflns_number_total 4974
_reflns_threshold_expression 'I > 2\s(I)'
_cod_data_source_file d3cc01673k2.cif
_cod_data_source_block shelx
_cod_depositor_comments 'Adding full bibliography for 7131707.cif.'
_cod_database_code 7131707
_shelx_shelxl_version_number 2018/3

loop_
_symmetry_equiv_pos_as_xyz
'x, y, z'
'-x+1/2, -y, z+1/2'
'-x, y+1/2, -z+1/2'
'x+1/2, -y+1/2, -z'

loop_
_atom_site_label
_atom_site_type_symbol
_atom_site_fract_x
_atom_site_fract_y
_atom_site_fract_z
_atom_site_U_iso_or_equiv
_atom_site_adp_type
_atom_site_occupancy
_atom_site_site_symmetry_order
_atom_site_calc_flag
_atom_site_refinement_flags_posn
_atom_site_refinement_flags_adp
_atom_site_refinement_flags_occupancy
_atom_site_disorder_assembly
_atom_site_disorder_group
C01_1 C 0.4783(15) 0.5545(4) 0.5045(3) 0.0340(18) Uani 1 1 d . . . . .
O01_1 O 0.4456(12) 0.4997(2) 0.4902(2) 0.0409(14) Uani 1 1 d . . . . .
C02_1 C 0.3455(15) 0.6038(3) 0.4715(3) 0.0317(17) Uani 1 1 d . . . . .
C03_1 C 0.1301(16) 0.5877(4) 0.4368(4) 0.0362(18) Uani 1 1 d . . . . .
H03_1 H 0.065435 0.546472 0.436464 0.043 Uiso 1 1 calc R U . . .
C04_1 C 0.0102(17) 0.6310(4) 0.4030(4) 0.041(2) Uani 1 1 d . . . . .
H04_1 H -0.136957 0.619784 0.379803 0.049 Uiso 1 1 calc R U . . .
C05_1 C 0.1089(17) 0.6922(4) 0.4032(4) 0.043(2) Uani 1 1 d . . . . .
H05_1 H 0.028802 0.722399 0.380082 0.051 Uiso 1 1 calc R U . . .
C06_1 C 0.3192(17) 0.7077(4) 0.4368(4) 0.042(2) Uani 1 1 d . . . . .
H06_1 H 0.384443 0.748892 0.436538 0.05 Uiso 1 1 calc R U . . .
C07_1 C 0.4408(15) 0.6650(3) 0.4712(4) 0.0356(18) Uani 1 1 d . . . . .
H07_1 H 0.586977 0.676909 0.4943 0.043 Uiso 1 1 calc R U . . .
C08_1 C 0.6439(15) 0.5681(3) 0.5536(3) 0.0320(17) Uani 1 1 d . . . . .
C09_1 C 0.5890(14) 0.6152(3) 0.5897(3) 0.0299(17) Uani 1 1 d . . . . .
H09_1 H 0.44327 0.642605 0.582016 0.036 Uiso 1 1 calc R U . . .
C10_1 C 0.7412(14) 0.6240(3) 0.6374(4) 0.0299(17) Uani 1 1 d . . . . .
C11_1 C 0.9535(14) 0.5841(3) 0.6486(4) 0.0321(17) Uani 1 1 d . . . . .
H11_1 H 1.059891 0.589863 0.680718 0.038 Uiso 1 1 calc R U . . .
C12_1 C 1.0121(16) 0.5357(4) 0.6130(4) 0.0367(19) Uani 1 1 d . . . . .
H12_1 H 1.156799 0.508294 0.621263 0.044 Uiso 1 1 calc R U . . .
C13_1 C 0.8617(16) 0.5273(3) 0.5658(4) 0.0354(18) Uani 1 1 d . . . . .
H13_1 H 0.903432 0.49429 0.541575 0.042 Uiso 1 1 calc R U . . .
C14_1 C 0.6547(14) 0.6716(3) 0.6773(3) 0.0306(17) Uani 1 1 d . . . . .
O02_1 O 0.4102(10) 0.6868(2) 0.6811(2) 0.0336(13) Uani 1 1 d . . . . .
N_2 N 0.8473(12) 0.6965(3) 0.7099(3) 0.0294(14) Uani 1 1 d . . . . .
H0_2 H 1.019158 0.690809 0.701375 0.035 Uiso 1 1 calc R U . . .
CA_2 C 0.7819(14) 0.7319(3) 0.7579(3) 0.0287(17) Uani 1 1 d . . . . .
HA_2 H 0.580605 0.737598 0.759433 0.034 Uiso 1 1 calc R U . . .
CB_2 C 0.9198(16) 0.7967(3) 0.7580(4) 0.0346(18) Uani 1 1 d . . . . .
HB1_2 H 1.119608 0.79183 0.757002 0.042 Uiso 1 1 calc R U . . .
HB2_2 H 0.863877 0.819966 0.724863 0.042 Uiso 1 1 calc R U . . .
CG_2 C 0.8386(15) 0.8322(3) 0.8090(4) 0.0330(18) Uani 1 1 d . . . . .
CD1_2 C 0.6162(15) 0.8735(3) 0.8073(4) 0.0354(19) Uani 1 1 d . . . . .
HD1_2 H 0.526727 0.881167 0.773413 0.042 Uiso 1 1 calc R U . . .
CD2_2 C 0.9649(16) 0.8230(3) 0.8589(4) 0.0345(18) Uani 1 1 d . . . . .
HD2_2 H 1.117794 0.796408 0.86078 0.041 Uiso 1 1 calc R U . . .
CE1_2 C 0.5292(16) 0.9025(3) 0.8539(4) 0.0360(19) Uani 1 1 d . . . . .
HE1_2 H 0.382648 0.930872 0.851725 0.043 Uiso 1 1 calc R U . . .
CE2_2 C 0.8735(19) 0.8521(3) 0.9073(4) 0.040(2) Uani 1 1 d . . . . .
HE2_2 H 0.962 0.845216 0.941453 0.048 Uiso 1 1 calc R U . . .
CZ_2 C 0.6495(17) 0.8914(3) 0.9038(4) 0.040(2) Uani 1 1 d . . . . .
HZ_2 H 0.580166 0.910472 0.936017 0.048 Uiso 1 1 calc R U . . .
C_2 C 0.8712(14) 0.6969(3) 0.8083(3) 0.0263(16) Uani 1 1 d . . . . .
O_2 O 1.1147(10) 0.6824(2) 0.8139(2) 0.0328(12) Uani 1 1 d . . . . .
N_3 N 0.6791(12) 0.6836(3) 0.8446(3) 0.0274(13) Uani 1 1 d . . . . .
H0_3 H 0.510607 0.694301 0.837251 0.033 Uiso 1 1 calc R U . . .
CA_3 C 0.7351(15) 0.6526(3) 0.8957(3) 0.0291(17) Uani 1 1 d . . . . .
HA_3 H 0.935113 0.645083 0.897874 0.035 Uiso 1 1 calc R U . . .
CB_3 C 0.5896(15) 0.5897(3) 0.8991(4) 0.0331(18) Uani 1 1 d . . . . .
HB1_3 H 0.636279 0.569359 0.934295 0.04 Uiso 1 1 calc R U . . .
HB2_3 H 0.390695 0.596153 0.898342 0.04 Uiso 1 1 calc R U . . .
CG_3 C 0.6712(14) 0.5482(3) 0.8518(3) 0.0309(17) Uani 1 1 d . . . . .
CD1_3 C 0.5388(16) 0.5514(3) 0.8011(4) 0.0346(19) Uani 1 1 d . . . . .
HD1_3 H 0.388263 0.578373 0.796693 0.042 Uiso 1 1 calc R U . . .
CD2_3 C 0.8895(15) 0.5075(3) 0.8583(4) 0.0351(18) Uani 1 1 d . . . . .
HD2_3 H 0.980054 0.504122 0.892612 0.042 Uiso 1 1 calc R U . . .
CE1_3 C 0.6238(15) 0.5160(3) 0.7573(4) 0.0348(18) Uani 1 1 d . . . . .
HE1_3 H 0.532837 0.519061 0.723003 0.042 Uiso 1 1 calc R U . . .
CE2_3 C 0.9730(15) 0.4716(4) 0.8130(3) 0.0346(18) Uani 1 1 d . . . . .
HE2_3 H 1.121762 0.444077 0.81693 0.041 Uiso 1 1 calc R U . . .
CZ_3 C 0.8422(16) 0.4758(3) 0.7631(4) 0.0370(19) Uani 1 1 d . . . . .
HZ_3 H 0.90058 0.451436 0.7329 0.044 Uiso 1 1 calc R U . . .
C_3 C 0.6537(14) 0.6927(3) 0.9440(3) 0.0306(17) Uani 1 1 d . . . . .
O_3 O 0.7991(10) 0.7020(3) 0.9833(3) 0.0389(14) Uani 1 1 d . . . . .
O_4 O 0.4077(11) 0.7169(3) 0.9378(3) 0.0417(14) Uani 1 1 d . . . . .
H0_4 H 0.359055 0.733662 0.967307 0.063 Uiso 1 1 calc R U . . .

loop_
_atom_site_aniso_label
_atom_site_aniso_U_11
_atom_site_aniso_U_22
_atom_site_aniso_U_33
_atom_site_aniso_U_23
_atom_site_aniso_U_13
_atom_site_aniso_U_12
C01_1 0.035(4) 0.031(4) 0.036(5) 0.001(3) 0.000(3) -0.002(3)
O01_1 0.054(4) 0.021(3) 0.047(4) -0.005(3) -0.002(3) -0.002(2)
C02_1 0.037(4) 0.023(3) 0.035(5) 0.000(3) 0.000(3) 0.005(3)
C03_1 0.037(4) 0.033(4) 0.039(5) 0.002(4) 0.000(4) -0.002(3)
C04_1 0.034(4) 0.043(5) 0.046(6) 0.002(4) 0.003(4) -0.002(4)
C05_1 0.042(5) 0.031(4) 0.056(6) 0.004(4) 0.000(4) 0.010(4)
C06_1 0.046(5) 0.025(4) 0.054(6) 0.000(4) -0.001(4) 0.009(3)
C07_1 0.035(4) 0.027(4) 0.045(5) -0.002(4) 0.005(4) -0.008(3)
C08_1 0.031(4) 0.025(4) 0.039(5) 0.002(3) 0.004(3) -0.005(3)
C09_1 0.026(4) 0.021(3) 0.042(5) 0.001(3) 0.001(3) 0.002(3)
C10_1 0.028(4) 0.023(4) 0.039(5) 0.002(3) 0.004(3) -0.004(3)
C11_1 0.028(4) 0.025(4) 0.043(5) -0.002(3) 0.000(3) -0.003(3)
C12_1 0.034(4) 0.028(4) 0.048(6) -0.003(4) 0.003(4) -0.001(3)
C13_1 0.041(4) 0.020(3) 0.045(5) 0.007(3) 0.009(4) -0.001(3)
C14_1 0.024(4) 0.025(3) 0.043(5) 0.006(3) 0.005(3) 0.001(3)
O02_1 0.026(3) 0.028(3) 0.047(4) -0.006(2) 0.001(2) 0.002(2)
N_2 0.028(3) 0.025(3) 0.035(4) -0.001(3) 0.001(3) 0.004(3)
CA_2 0.025(4) 0.023(4) 0.038(5) -0.001(3) 0.001(3) -0.002(3)
CB_2 0.035(4) 0.022(4) 0.046(5) -0.001(3) 0.002(4) -0.004(3)
CG_2 0.033(4) 0.018(3) 0.048(5) -0.001(3) 0.000(4) -0.004(3)
CD1_2 0.030(4) 0.022(3) 0.054(6) -0.001(4) -0.007(4) 0.001(3)
CD2_2 0.037(4) 0.024(4) 0.043(5) -0.003(3) -0.001(4) -0.001(3)
CE1_2 0.039(4) 0.019(4) 0.050(6) -0.002(4) 0.007(4) 0.002(3)
CE2_2 0.055(5) 0.022(4) 0.043(5) 0.001(3) -0.005(4) -0.008(4)
CZ_2 0.045(5) 0.023(4) 0.051(6) -0.009(4) 0.004(4) -0.006(3)
C_2 0.025(4) 0.014(3) 0.040(5) -0.006(3) -0.003(3) -0.001(3)
O_2 0.024(2) 0.024(3) 0.050(4) 0.002(2) 0.004(2) 0.001(2)
N_3 0.028(3) 0.020(3) 0.035(4) -0.003(3) 0.001(3) 0.001(2)
CA_3 0.034(4) 0.021(3) 0.033(5) -0.004(3) 0.002(3) -0.001(3)
CB_3 0.030(4) 0.021(3) 0.048(5) 0.004(3) 0.007(3) -0.002(3)
CG_3 0.030(4) 0.028(4) 0.035(5) -0.002(3) 0.001(3) -0.008(3)
CD1_3 0.036(4) 0.021(4) 0.046(6) 0.003(3) 0.001(4) 0.000(3)
CD2_3 0.034(4) 0.023(4) 0.048(6) 0.001(3) 0.003(3) -0.001(3)
CE1_3 0.031(4) 0.025(4) 0.048(5) -0.001(3) 0.000(4) -0.003(3)
CE2_3 0.034(4) 0.025(4) 0.045(5) 0.000(4) 0.002(4) 0.004(3)
CZ_3 0.043(4) 0.023(4) 0.045(5) -0.008(4) 0.004(4) 0.001(3)
C_3 0.026(4) 0.019(3) 0.047(5) -0.004(3) 0.007(3) -0.006(3)
O_3 0.034(3) 0.034(3) 0.050(4) -0.006(3) -0.008(3) 0.000(2)
O_4 0.038(3) 0.041(3) 0.046(4) -0.012(3) 0.002(3) 0.013(3)

loop_
_atom_type_symbol
_atom_type_description
_atom_type_scat_dispersion_real
_atom_type_scat_dispersion_imag
_atom_type_scat_source
C C 0.003 0.0016 'International Tables Vol C Tables 4.2.6.8 and 6.1.1.4'
H H 0 0 'International Tables Vol C Tables 4.2.6.8 and 6.1.1.4'
N N 0.0059 0.0032 'International Tables Vol C Tables 4.2.6.8 and 6.1.1.4'
O O 0.0105 0.0059 'International Tables Vol C Tables 4.2.6.8 and 6.1.1.4'

loop_
_geom_angle_atom_site_label_1
_geom_angle_atom_site_label_2
_geom_angle_atom_site_label_3
_geom_angle
_geom_angle_site_symmetry_1
_geom_angle_site_symmetry_3
_geom_angle_publ_flag
O01_1 C01_1 C08_1 119.1(7) . . ?
O01_1 C01_1 C02_1 118.3(7) . . ?
C08_1 C01_1 C02_1 122.6(7) . . ?
C03_1 C02_1 C07_1 118.9(7) . . ?
C03_1 C02_1 C01_1 118.8(7) . . ?
C07_1 C02_1 C01_1 122.2(7) . . ?
C04_1 C03_1 C02_1 121.0(7) . . ?
C03_1 C04_1 C05_1 119.2(8) . . ?
C06_1 C05_1 C04_1 119.7(8) . . ?
C05_1 C06_1 C07_1 121.8(8) . . ?
C06_1 C07_1 C02_1 119.3(8) . . ?
C09_1 C08_1 C13_1 118.5(7) . . ?
C09_1 C08_1 C01_1 123.8(7) . . ?
C13_1 C08_1 C01_1 117.6(7) . . ?
C08_1 C09_1 C10_1 121.8(7) . . ?
C11_1 C10_1 C09_1 119.0(7) . . ?
C11_1 C10_1 C14_1 121.6(8) . . ?
C09_1 C10_1 C14_1 119.1(7) . . ?
C10_1 C11_1 C12_1 120.3(8) . . ?
C13_1 C12_1 C11_1 120.5(7) . . ?
C12_1 C13_1 C08_1 119.8(7) . . ?
O02_1 C14_1 N_2 121.9(7) . . ?
O02_1 C14_1 C10_1 120.5(7) . . ?
N_2 C14_1 C10_1 117.6(6) . . ?
C14_1 N_2 CA_2 122.4(6) . . ?
N_2 CA_2 C_2 109.1(6) . . ?
N_2 CA_2 CB_2 112.7(6) . . ?
C_2 CA_2 CB_2 109.0(6) . . ?
CG_2 CB_2 CA_2 110.1(7) . . ?
CD2_2 CG_2 CD1_2 117.8(8) . . ?
CD2_2 CG_2 CB_2 122.1(7) . . ?
CD1_2 CG_2 CB_2 120.1(8) . . ?
CE1_2 CD1_2 CG_2 120.6(8) . . ?
CG_2 CD2_2 CE2_2 121.9(8) . . ?
CD1_2 CE1_2 CZ_2 121.3(8) . . ?
CZ_2 CE2_2 CD2_2 118.3(8) . . ?
CE1_2 CZ_2 CE2_2 120.1(9) . . ?
O_2 C_2 N_3 123.9(7) . . ?
O_2 C_2 CA_2 119.8(7) . . ?
N_3 C_2 CA_2 116.3(6) . . ?
C_2 N_3 CA_3 122.7(6) . . ?
N_3 CA_3 C_3 110.5(6) . . ?
N_3 CA_3 CB_3 111.8(6) . . ?
C_3 CA_3 CB_3 110.0(6) . . ?
CG_3 CB_3 CA_3 111.1(6) . . ?
CD1_3 CG_3 CD2_3 119.2(7) . . ?
CD1_3 CG_3 CB_3 121.2(7) . . ?
CD2_3 CG_3 CB_3 119.5(7) . . ?
CE1_3 CD1_3 CG_3 120.9(8) . . ?
CG_3 CD2_3 CE2_3 118.9(8) . . ?
CD1_3 CE1_3 CZ_3 120.3(8) . . ?
CZ_3 CE2_3 CD2_3 121.1(7) . . ?
CE2_3 CZ_3 CE1_3 119.5(8) . . ?
O_3 C_3 O_4 124.2(7) . . ?
O_3 C_3 CA_3 123.5(7) . . ?
O_4 C_3 CA_3 112.3(7) . . ?

loop_
_geom_bond_atom_site_label_1
_geom_bond_atom_site_label_2
_geom_bond_distance
_geom_bond_site_symmetry_2
_geom_bond_publ_flag
C01_1 O01_1 1.251(9) . ?
C01_1 C08_1 1.476(12) . ?
C01_1 C02_1 1.488(11) . ?
C02_1 C03_1 1.400(11) . ?
C02_1 C07_1 1.408(11) . ?
C03_1 C04_1 1.381(12) . ?
C04_1 C05_1 1.413(12) . ?
C05_1 C06_1 1.361(12) . ?
C06_1 C07_1 1.384(12) . ?
C08_1 C09_1 1.376(11) . ?
C08_1 C13_1 1.422(11) . ?
C09_1 C10_1 1.394(11) . ?
C10_1 C11_1 1.384(10) . ?
C10_1 C14_1 1.480(11) . ?
C11_1 C12_1 1.391(11) . ?
C12_1 C13_1 1.379(12) . ?
C14_1 O02_1 1.252(9) . ?
C14_1 N_2 1.349(10) . ?
N_2 CA_2 1.435(10) . ?
CA_2 C_2 1.509(11) . ?
CA_2 CB_2 1.561(10) . ?
CB_2 CG_2 1.515(12) . ?
CG_2 CD2_2 1.380(12) . ?
CG_2 CD1_2 1.416(10) . ?
CD1_2 CE1_2 1.366(12) . ?
CD2_2 CE2_2 1.411(12) . ?
CE1_2 CZ_2 1.374(13) . ?
CE2_2 CZ_2 1.396(12) . ?
C_2 O_2 1.247(9) . ?
C_2 N_3 1.327(9) . ?
N_3 CA_3 1.440(10) . ?
CA_3 C_3 1.518(11) . ?
CA_3 CB_3 1.543(10) . ?
CB_3 CG_3 1.514(11) . ?
CG_3 CD1_3 1.400(12) . ?
CG_3 CD2_3 1.400(10) . ?
CD1_3 CE1_3 1.379(12) . ?
CD2_3 CE2_3 1.412(12) . ?
CE1_3 CZ_3 1.392(11) . ?
CE2_3 CZ_3 1.378(12) . ?
C_3 O_3 1.212(10) . ?
C_3 O_4 1.329(9) . ?
